data_1516277
loop_
_publ_author_name
'Heinl, Sebastian'
'Scheer, Manfred'

_publ_section_title
;
 Activation of group 15 based cage compounds by [CpBIGFe(CO)2] radicals
;
_journal_issue 8
_journal_name_full 'Chemical Science'
_journal_page_first 3221
_journal_paper_doi 10.1039/c4sc01213e
_journal_volume 5
_journal_year 2014
_chemical_compound_source 'see text'
_chemical_formula_moiety 'C114 H130 Fe2 O4 P4, 2(C H2 Cl2)'
_chemical_formula_sum 'C116 H134 Cl4 Fe2 O4 P4'
_chemical_formula_weight 1969.61
_chemical_name_systematic ?
_space_group_IT_number 15
_symmetry_cell_setting monoclinic
_symmetry_Int_Tables_number 15
_symmetry_space_group_name_Hall '-C 2yc'
_symmetry_space_group_name_H-M 'C 1 2/c 1'
_atom_sites_solution_hydrogens geom
_atom_sites_solution_primary direct
_atom_sites_solution_secondary difmap
_cell_angle_alpha 90
_cell_angle_beta 104.041(1)
_cell_angle_gamma 90
_cell_formula_units_Z 4
_cell_length_a 16.5044(2)
_cell_length_b 23.0305(2)
_cell_length_c 28.6494(3)
_cell_measurement_reflns_used 38957
_cell_measurement_temperature 123.0(1)
_cell_measurement_theta_max 76.0550
_cell_measurement_theta_min 3.1775
_cell_volume 10564.4(2)
_computing_cell_refinement
;
CrysAlisPro, Oxford Diffraction Ltd.,
Version 1.171.34.36 (release 02-08-2010 CrysAlis171 .NET)
(compiled Aug  2 2010,13:00:58)
;
_computing_data_collection
;
CrysAlisPro, Oxford Diffraction Ltd.,
Version 1.171.34.36 (release 02-08-2010 CrysAlis171 .NET)
(compiled Aug  2 2010,13:00:58)
;
_computing_data_reduction
;
CrysAlisPro, Oxford Diffraction Ltd.,
Version 1.171.34.36 (release 02-08-2010 CrysAlis171 .NET)
(compiled Aug  2 2010,13:00:58)
;
_computing_molecular_graphics 'SXGRAPH (Farrugia, 1999)'
_computing_publication_material 'PLATON (Spek, 2003)'
_computing_structure_refinement 'SHELXL-97 (Sheldrick, 1997)'
_computing_structure_solution 'SIR-97 (Altomare, 1999)'
_diffrn_ambient_temperature 123.(1)
_diffrn_detector_area_resol_mean 10.3546
_diffrn_measured_fraction_theta_full 0.991
_diffrn_measured_fraction_theta_max 0.991
_diffrn_measurement_device_type 'SuperNova, Single source at offset), Atlas'
_diffrn_radiation_monochromator mirror
_diffrn_radiation_probe x-ray
_diffrn_radiation_source 'SuperNova (Cu) X-ray Source'
_diffrn_radiation_type CuK\a
_diffrn_radiation_wavelength 1.54178
_diffrn_reflns_av_R_equivalents 0.0321
_diffrn_reflns_av_sigmaI/netI 0.0187
_diffrn_reflns_limit_h_max 20
_diffrn_reflns_limit_h_min -20
_diffrn_reflns_limit_k_max 28
_diffrn_reflns_limit_k_min -26
_diffrn_reflns_limit_l_max 36
_diffrn_reflns_limit_l_min -35
_diffrn_reflns_number 60294
_diffrn_reflns_reduction_process
;
;
_diffrn_reflns_theta_full 76.24
_diffrn_reflns_theta_max 76.24
_diffrn_reflns_theta_min 3.18
_exptl_absorpt_coefficient_mu 4.097
_exptl_absorpt_correction_T_max 1.00000
_exptl_absorpt_correction_T_min 0.47343
_exptl_absorpt_correction_type analytical
_exptl_absorpt_process_details
;
CrysAlisPro, Oxford Diffraction Ltd.,
Version 1.171.34.36 (release 02-08-2010 CrysAlis171 .NET)
(compiled Aug  2 2010,13:00:58)
Empirical absorption correction using spherical harmonics,
 implemented in SCALE3 ABSPACK scaling algorithm.
;
_exptl_crystal_colour orange
_exptl_crystal_density_diffrn 1.238
_exptl_crystal_density_method 'Not Measured'
_exptl_crystal_description Bars
_exptl_crystal_F_000 4168
_exptl_crystal_size_max 0.4717
_exptl_crystal_size_mid 0.2226
_exptl_crystal_size_min 0.0923
_refine_diff_density_max 0.614
_refine_diff_density_min -0.828
_refine_diff_density_rms 0.055
_refine_ls_extinction_method none
_refine_ls_goodness_of_fit_ref 1.054
_refine_ls_hydrogen_treatment constr
_refine_ls_matrix_type full
_refine_ls_number_parameters 614
_refine_ls_number_reflns 10951
_refine_ls_number_restraints 27
_refine_ls_restrained_S_all 1.068
_refine_ls_R_factor_all 0.0400
_refine_ls_R_factor_gt 0.0382
_refine_ls_shift/su_max 0.002
_refine_ls_shift/su_mean 0.000
_refine_ls_structure_factor_coef Fsqd
_refine_ls_weighting_details 'calc w=1/[\s^2^(Fo^2^)+(0.0641P)^2^+11.5859P] where P=(Fo^2^+2Fc^2^)/3'
_refine_ls_weighting_scheme calc
_refine_ls_wR_factor_gt 0.1090
_refine_ls_wR_factor_ref 0.1106
_reflns_number_gt 10412
_reflns_number_total 10951
_reflns_threshold_expression >2\s(i)
_cod_data_source_file c4sc01213e2.cif
_cod_data_source_block 1
_cod_depositor_comments
;
The following automatic conversions were performed:

'_symmetry_cell_setting' value 'Monoclinic' changed to 'monoclinic'
according to
/usr/data/users/saulius/crontab/automatic-downloads/rss-feeds/RSC/lib/dictionaries/cif_core.dic
dictionary named 'cif_core.dic' version 2.4.2 from 2011-04-26.

Automatic conversion script
Id: cif_fix_values 2281 2013-09-26 08:29:07Z andrius 

 Adding full bibliography for 1516277--1516281.cif.
;
_cod_original_sg_symbol_H-M 'C 2/c'
_cod_database_code 1516277

loop_
_symmetry_equiv_pos_site_id
_symmetry_equiv_pos_as_xyz
1 x,y,z
2 -x,y,1/2-z
3 -x,-y,-z
4 x,-y,1/2+z
5 1/2+x,1/2+y,z
6 1/2-x,1/2+y,1/2-z
7 1/2-x,1/2-y,-z
8 1/2+x,1/2-y,1/2+z

loop_
_atom_site_aniso_label
_atom_site_aniso_U_11
_atom_site_aniso_U_22
_atom_site_aniso_U_33
_atom_site_aniso_U_23
_atom_site_aniso_U_13
_atom_site_aniso_U_12
Fe1 0.0231(1) 0.0186(1) 0.0102(1) -0.0013(1) 0.0016(1) 0.0029(1)
P1 0.0335(2) 0.0208(2) 0.0119(2) -0.0006(1) 0.0032(2) 0.0014(2)
P2 0.0343(2) 0.0334(2) 0.0134(2) -0.0004(2) 0.0034(2) 0.0085(2)
O1 0.0320(7) 0.0390(8) 0.0375(7) -0.0089(6) 0.0059(6) 0.0103(6)
O2 0.0483(8) 0.0296(7) 0.0275(7) -0.0086(5) 0.0125(6) -0.0100(6)
C1 0.0322(9) 0.0251(8) 0.0162(7) -0.0038(6) 0.0022(6) 0.0016(7)
C2 0.0322(9) 0.0266(9) 0.0146(7) -0.0014(6) 0.0067(6) 0.0024(7)
C3 0.0247(8) 0.0210(8) 0.0130(7) -0.0022(6) 0.0029(6) 0.0037(6)
C4 0.0246(8) 0.0216(8) 0.0110(7) -0.0029(6) 0.0025(6) 0.0030(6)
C5 0.0248(8) 0.0198(8) 0.0109(6) -0.0027(6) 0.0024(6) 0.0032(6)
C6 0.0240(8) 0.0196(7) 0.0124(7) -0.0030(6) 0.0025(6) 0.0031(6)
C7 0.0232(8) 0.0215(8) 0.0122(7) -0.0028(6) 0.0020(6) 0.0036(6)
C8 0.0230(8) 0.0205(8) 0.0191(8) -0.0001(6) 0.0010(6) 0.0024(6)
C9 0.0275(8) 0.0297(9) 0.0198(8) 0.0003(7) 0.0014(7) 0.0011(7)
C10 0.0290(9) 0.0373(10) 0.0244(9) -0.0001(7) -0.0044(7) -0.0004(8)
C11 0.0238(9) 0.0303(10) 0.0385(10) 0.0000(8) 0.0009(7) 0.0003(7)
C12 0.0272(9) 0.0312(9) 0.0332(10) -0.0018(7) 0.0093(7) 0.0031(7)
C13 0.0270(8) 0.0284(9) 0.0208(8) -0.0022(7) 0.0033(6) 0.0027(7)
C14 0.0241(8) 0.0214(8) 0.0156(7) 0.0006(6) 0.0037(6) 0.0043(6)
C15 0.0328(9) 0.0287(9) 0.0162(7) -0.0029(6) 0.0036(6) -0.0022(7)
C16 0.0364(10) 0.0277(9) 0.0232(8) -0.0056(7) 0.0062(7) -0.0072(7)
C17 0.0335(9) 0.0237(8) 0.0214(8) 0.0004(6) 0.0090(7) 0.0010(7)
C18 0.0340(9) 0.0276(9) 0.0153(7) -0.0003(6) 0.0044(6) -0.0003(7)
C19 0.0276(8) 0.0240(8) 0.0164(7) -0.0020(6) 0.0037(6) -0.0004(6)
C20 0.0233(8) 0.0243(8) 0.0121(7) -0.0007(6) 0.0032(6) 0.0045(6)
C21 0.0288(8) 0.0243(8) 0.0183(7) -0.0023(6) 0.0020(6) 0.0045(7)
C22 0.0345(9) 0.0247(8) 0.0201(8) 0.0012(6) 0.0037(7) 0.0099(7)
C23 0.0248(8) 0.0339(9) 0.0173(7) 0.0032(7) 0.0024(6) 0.0085(7)
C24 0.0298(9) 0.0313(9) 0.0208(8) -0.0006(7) -0.0030(7) -0.0005(7)
C25 0.0307(9) 0.0228(8) 0.0189(8) 0.0007(6) -0.0001(7) 0.0019(7)
C26 0.0257(8) 0.0235(8) 0.0134(7) 0.0017(6) 0.0019(6) 0.0011(6)
C27 0.0313(9) 0.0301(10) 0.0371(10) -0.0087(8) 0.0118(8) -0.0007(8)
C28 0.0310(10) 0.0438(12) 0.0448(12) -0.0071(9) 0.0160(9) -0.0032(9)
C29 0.0357(10) 0.0368(10) 0.0292(9) 0.0027(8) 0.0075(8) -0.0087(8)
C30 0.0397(10) 0.0236(9) 0.0275(9) 0.0020(7) 0.0039(8) -0.0029(7)
C31 0.0298(8) 0.0242(8) 0.0197(8) 0.0006(6) 0.0038(6) 0.0033(7)
C32 0.0265(8) 0.0198(8) 0.0145(7) -0.0015(6) -0.0009(6) 0.0033(6)
C33 0.0293(8) 0.0240(8) 0.0169(7) -0.0008(6) 0.0016(6) 0.0023(7)
C34 0.0388(10) 0.0265(9) 0.0183(8) 0.0025(7) 0.0011(7) -0.0008(7)
C35 0.0388(10) 0.0237(9) 0.0270(9) 0.0017(7) -0.0056(8) 0.0053(8)
C36 0.0290(9) 0.0261(9) 0.0351(10) -0.0010(7) -0.0017(8) 0.0076(7)
C37 0.0271(8) 0.0239(8) 0.0240(8) -0.0023(7) 0.0010(7) 0.0035(7)
C38 0.0238(10) 0.0577(14) 0.0514(13) -0.0024(11) 0.0002(9) -0.0008(9)
C39 0.0320(11) 0.0560(15) 0.0701(17) -0.0057(13) 0.0046(11) -0.0021(10)
C40 0.0315(12) 0.0658(18) 0.092(2) 0.0115(16) 0.0070(13) 0.0026(11)
C41 0.0483(17) 0.074(2) 0.142(4) 0.024(2) 0.020(2) 0.0166(16)
C42 0.0432(11) 0.0250(9) 0.0272(9) 0.0004(7) 0.0124(8) -0.0036(8)
C43 0.0356(9) 0.0284(9) 0.0244(8) 0.0001(7) 0.0083(7) -0.0044(7)
C44 0.0373(10) 0.0361(10) 0.0268(9) 0.0027(8) 0.0091(8) -0.0067(8)
C45 0.0497(13) 0.0581(15) 0.0397(12) -0.0046(10) 0.0229(10) -0.0112(11)
C46 0.0268(9) 0.0408(11) 0.0217(8) 0.0053(7) 0.0005(7) 0.0112(8)
C47 0.0252(8) 0.0320(9) 0.0206(8) 0.0029(7) 0.0003(7) 0.0064(7)
C48 0.0267(9) 0.0391(10) 0.0215(8) 0.0071(7) 0.0003(7) 0.0045(7)
C49 0.0390(10) 0.0469(12) 0.0226(9) 0.0055(8) 0.0039(8) 0.0046(9)
C50 0.0470(13) 0.0490(13) 0.0516(14) -0.0018(11) 0.0182(11) -0.0179(11)
C51 0.0326(11) 0.0465(13) 0.0558(14) -0.0054(10) 0.0116(10) -0.0068(9)
C52 0.0367(13) 0.0613(17) 0.092(2) -0.0093(16) 0.0182(14) -0.0106(12)
C53 0.0392(15) 0.081(2) 0.124(3) -0.014(2) -0.0040(17) -0.0091(15)
C54 0.0478(12) 0.0312(11) 0.0424(12) 0.0109(9) -0.0028(9) 0.0094(9)
C55A 0.136(8) 0.036(4) 0.097(7) 0.009(4) -0.043(6) 0.000(5)
C55B 0.024(2) 0.023(3) 0.081(4) 0.014(3) 0.010(2) 0.0026(17)
C56A 0.091(4) 0.032(3) 0.073(4) 0.023(3) 0.007(3) 0.015(3)
C56B 0.072(5) 0.061(5) 0.083(6) -0.020(4) 0.026(4) -0.019(4)
C57A 0.101(6) 0.034(3) 0.199(11) 0.024(5) 0.033(7) 0.010(4)
C57B 0.104(6) 0.071(5) 0.092(6) -0.016(4) -0.020(5) -0.026(5)
Cl1 0.0500(3) 0.0546(4) 0.0602(4) -0.0043(3) 0.0110(3) -0.0066(3)
Cl2 0.0592(4) 0.0554(3) 0.0426(3) -0.0019(2) 0.0041(3) -0.0083(3)
C58 0.0512(13) 0.0545(14) 0.0326(11) -0.0003(10) 0.0026(10) -0.0059(11)

loop_
_atom_site_label
_atom_site_type_symbol
_atom_site_thermal_displace_type
_atom_site_fract_x
_atom_site_fract_y
_atom_site_fract_z
_atom_site_occupancy
_atom_site_U_iso_or_equiv
_atom_site_calc_flag
_atom_site_refinement_flags
Fe1 Fe Uani 0.45784(2) 0.11416(1) 0.62028(1) 1.000 0.0177(1) . .
P1 P Uani 0.48347(3) 0.08258(2) 0.70015(1) 1.000 0.0225(1) . .
P2 P Uani 0.43320(3) 0.14136(2) 0.74721(1) 1.000 0.0275(1) . .
O1 O Uani 0.30414(9) 0.17085(7) 0.62845(5) 1.000 0.0366(4) . .
O2 O Uani 0.54853(9) 0.22104(6) 0.65140(5) 1.000 0.0346(4) . .
C1 C Uani 0.36420(11) 0.14738(8) 0.62607(6) 1.000 0.0251(5) . .
C2 C Uani 0.51429(11) 0.17822(8) 0.64012(6) 1.000 0.0243(5) . .
C3 C Uani 0.54661(10) 0.07027(7) 0.59021(5) 1.000 0.0199(4) . .
C4 C Uani 0.49586(10) 0.10821(7) 0.55443(5) 1.000 0.0194(4) . .
C5 C Uani 0.41110(10) 0.09018(7) 0.54694(5) 1.000 0.0188(4) . .
C6 C Uani 0.40853(10) 0.04021(7) 0.57741(5) 1.000 0.0190(4) . .
C7 C Uani 0.49287(10) 0.02671(7) 0.60224(5) 1.000 0.0194(4) . .
C8 C Uani 0.63915(10) 0.07199(7) 0.60579(6) 1.000 0.0216(5) . .
C9 C Uani 0.68184(11) 0.07507(8) 0.65414(6) 1.000 0.0264(5) . .
C10 C Uani 0.76864(12) 0.07342(9) 0.66716(7) 1.000 0.0321(5) . .
C11 C Uani 0.81502(12) 0.06916(9) 0.63298(8) 1.000 0.0320(6) . .
C12 C Uani 0.77235(12) 0.06652(8) 0.58450(7) 1.000 0.0302(5) . .
C13 C Uani 0.68594(11) 0.06810(8) 0.57118(6) 1.000 0.0258(5) . .
C14 C Uani 0.52877(10) 0.15138(7) 0.52516(6) 1.000 0.0206(4) . .
C15 C Uani 0.58924(12) 0.19284(8) 0.54434(6) 1.000 0.0263(5) . .
C16 C Uani 0.62120(12) 0.22904(8) 0.51437(6) 1.000 0.0293(5) . .
C17 C Uani 0.59462(12) 0.22541(8) 0.46439(6) 1.000 0.0258(5) . .
C18 C Uani 0.53513(12) 0.18309(8) 0.44549(6) 1.000 0.0259(5) . .
C19 C Uani 0.50250(11) 0.14702(8) 0.47504(6) 1.000 0.0230(4) . .
C20 C Uani 0.33965(11) 0.11380(7) 0.50994(6) 1.000 0.0201(4) . .
C21 C Uani 0.32770(11) 0.17309(8) 0.50166(6) 1.000 0.0244(4) . .
C22 C Uani 0.26406(12) 0.19331(8) 0.46385(6) 1.000 0.0269(5) . .
C23 C Uani 0.20983(11) 0.15522(8) 0.43383(6) 1.000 0.0258(5) . .
C24 C Uani 0.22235(12) 0.09597(9) 0.44207(6) 1.000 0.0289(5) . .
C25 C Uani 0.28608(11) 0.07540(8) 0.47933(6) 1.000 0.0252(5) . .
C26 C Uani 0.33320(10) 0.00408(7) 0.57535(5) 1.000 0.0214(4) . .
C27 C Uani 0.26134(12) 0.02550(9) 0.58620(7) 1.000 0.0322(6) . .
C28 C Uani 0.19061(13) -0.00915(10) 0.58099(8) 1.000 0.0387(7) . .
C29 C Uani 0.18873(13) -0.06584(9) 0.56443(7) 1.000 0.0340(6) . .
C30 C Uani 0.26032(13) -0.08694(8) 0.55280(7) 1.000 0.0310(5) . .
C31 C Uani 0.33179(11) -0.05292(8) 0.55871(6) 1.000 0.0250(5) . .
C32 C Uani 0.52038(11) -0.02652(7) 0.63077(6) 1.000 0.0213(4) . .
C33 C Uani 0.47361(11) -0.05198(8) 0.65981(6) 1.000 0.0241(4) . .
C34 C Uani 0.49921(13) -0.10401(8) 0.68373(6) 1.000 0.0289(5) . .
C35 C Uani 0.57175(13) -0.13224(8) 0.67940(7) 1.000 0.0322(5) . .
C36 C Uani 0.61753(12) -0.10714(8) 0.64975(7) 1.000 0.0317(5) . .
C37 C Uani 0.59327(11) -0.05519(8) 0.62595(6) 1.000 0.0259(5) . .
C38 C Uani 0.90905(13) 0.06630(11) 0.64849(9) 1.000 0.0458(7) . .
C39 C Uani 0.94111(15) 0.00408(12) 0.66333(11) 1.000 0.0540(8) . .
C40 C Uani 1.03477(16) 0.00150(14) 0.68258(13) 1.000 0.0645(10) . .
C41 C Uani 1.0651(2) -0.05968(17) 0.69545(18) 1.000 0.0886(16) . .
C42 C Uani 0.62829(13) 0.26548(8) 0.43194(7) 1.000 0.0311(6) . .
C43 C Uani 0.66801(12) 0.23456(8) 0.39603(7) 1.000 0.0293(5) . .
C44 C Uani 0.69891(13) 0.27653(9) 0.36305(7) 1.000 0.0332(6) . .
C45 C Uani 0.74502(16) 0.24672(12) 0.33033(9) 1.000 0.0471(8) . .
C46 C Uani 0.14196(12) 0.17697(9) 0.39202(6) 1.000 0.0307(5) . .
C47 C Uani 0.17079(11) 0.17764(8) 0.34535(6) 1.000 0.0268(5) . .
C48 C Uani 0.10423(11) 0.19723(9) 0.30138(6) 1.000 0.0301(5) . .
C49 C Uani 0.13757(13) 0.19973(10) 0.25657(7) 1.000 0.0368(6) . .
C50 C Uani 0.11104(16) -0.10277(12) 0.55945(10) 1.000 0.0481(8) . .
C51 C Uani 0.05593(14) -0.10583(11) 0.50912(10) 1.000 0.0448(7) . .
C52 C Uani -0.02498(16) -0.13985(14) 0.50666(13) 1.000 0.0629(10) . .
C53 C Uani -0.07810(19) -0.14775(17) 0.45632(16) 1.000 0.0855(13) . .
C54 C Uani 0.60035(15) -0.18883(9) 0.70518(8) 1.000 0.0428(7) . .
C55A C Uani 0.5698(8) -0.2416(4) 0.6765(4) 0.500 0.102(4) . .
C55B C Uani 0.5943(4) -0.2407(3) 0.6721(3) 0.500 0.0431(18) . .
C56A C Uani 0.6127(7) -0.2953(3) 0.7051(3) 0.500 0.068(2) . .
C56B C Uani 0.6334(5) -0.3015(4) 0.6915(3) 0.500 0.071(3) . .
C57A C Uani 0.6159(6) -0.3467(3) 0.6743(4) 0.500 0.112(4) . .
C57B C Uani 0.5786(5) -0.3180(4) 0.7247(3) 0.500 0.097(3) . .
Cl1 Cl Uani 0.29469(4) -0.08452(3) 0.70635(3) 1.000 0.0553(2) . .
Cl2 Cl Uani 0.26249(4) 0.03917(3) 0.71335(2) 1.000 0.0538(2) . .
C58 C Uani 0.32185(16) -0.02066(11) 0.74061(8) 1.000 0.0474(7) . .
H9 H Uiso 0.65210 0.07820 0.67780 1.000 0.0320 calc R
H10 H Uiso 0.79620 0.07520 0.69960 1.000 0.0390 calc R
H12 H Uiso 0.80230 0.06370 0.56100 1.000 0.0360 calc R
H13 H Uiso 0.65860 0.06660 0.53880 1.000 0.0310 calc R
H15 H Uiso 0.60840 0.19630 0.57750 1.000 0.0320 calc R
H16 H Uiso 0.66140 0.25640 0.52800 1.000 0.0350 calc R
H18 H Uiso 0.51700 0.17900 0.41230 1.000 0.0310 calc R
H19 H Uiso 0.46250 0.11950 0.46140 1.000 0.0280 calc R
H21 H Uiso 0.36250 0.19950 0.52150 1.000 0.0290 calc R
H22 H Uiso 0.25770 0.23310 0.45860 1.000 0.0320 calc R
H24 H Uiso 0.18730 0.06970 0.42220 1.000 0.0350 calc R
H25 H Uiso 0.29330 0.03560 0.48400 1.000 0.0300 calc R
H27 H Uiso 0.26040 0.06350 0.59710 1.000 0.0390 calc R
H28 H Uiso 0.14340 0.00610 0.58880 1.000 0.0460 calc R
H30 H Uiso 0.26040 -0.12450 0.54080 1.000 0.0370 calc R
H31 H Uiso 0.37930 -0.06840 0.55150 1.000 0.0300 calc R
H33 H Uiso 0.42490 -0.03410 0.66330 1.000 0.0290 calc R
H34 H Uiso 0.46720 -0.12020 0.70300 1.000 0.0350 calc R
H36 H Uiso 0.66550 -0.12560 0.64580 1.000 0.0380 calc R
H37 H Uiso 0.62540 -0.03920 0.60670 1.000 0.0310 calc R
H38A H Uiso 0.92870 0.09240 0.67550 1.000 0.0550 calc R
H38B H Uiso 0.93220 0.07940 0.62220 1.000 0.0550 calc R
H39A H Uiso 0.91450 -0.01020 0.68780 1.000 0.0650 calc R
H39B H Uiso 0.92510 -0.02130 0.63560 1.000 0.0650 calc R
H40A H Uiso 1.06160 0.01670 0.65850 1.000 0.0770 calc R
H40B H Uiso 1.05080 0.02590 0.71090 1.000 0.0770 calc R
H41A H Uiso 1.12460 -0.05950 0.70780 1.000 0.1330 calc R
H41B H Uiso 1.05080 -0.08370 0.66730 1.000 0.1330 calc R
H41C H Uiso 1.03910 -0.07480 0.71950 1.000 0.1330 calc R
H42A H Uiso 0.66960 0.29090 0.45170 1.000 0.0370 calc R
H42B H Uiso 0.58300 0.28970 0.41430 1.000 0.0370 calc R
H43A H Uiso 0.71460 0.21140 0.41350 1.000 0.0350 calc R
H43B H Uiso 0.62740 0.20840 0.37660 1.000 0.0350 calc R
H44A H Uiso 0.65150 0.29730 0.34360 1.000 0.0400 calc R
H44B H Uiso 0.73570 0.30480 0.38260 1.000 0.0400 calc R
H45A H Uiso 0.76330 0.27510 0.31060 1.000 0.0710 calc R
H45B H Uiso 0.70850 0.21940 0.31020 1.000 0.0710 calc R
H45C H Uiso 0.79260 0.22660 0.34940 1.000 0.0710 calc R
H46A H Uiso 0.12590 0.21590 0.39900 1.000 0.0370 calc R
H46B H Uiso 0.09330 0.15220 0.38810 1.000 0.0370 calc R
H47A H Uiso 0.18910 0.13890 0.33940 1.000 0.0320 calc R
H47B H Uiso 0.21860 0.20330 0.34940 1.000 0.0320 calc R
H48A H Uiso 0.05740 0.17050 0.29600 1.000 0.0360 calc R
H48B H Uiso 0.08410 0.23540 0.30750 1.000 0.0360 calc R
H49A H Uiso 0.09400 0.21220 0.22980 1.000 0.0550 calc R
H49B H Uiso 0.15670 0.16190 0.25010 1.000 0.0550 calc R
H49C H Uiso 0.18320 0.22670 0.26150 1.000 0.0550 calc R
H50A H Uiso 0.12790 -0.14190 0.57020 1.000 0.0580 calc R
H50B H Uiso 0.07860 -0.08740 0.58070 1.000 0.0580 calc R
H51A H Uiso 0.08660 -0.12420 0.48820 1.000 0.0540 calc R
H51B H Uiso 0.04190 -0.06670 0.49730 1.000 0.0540 calc R
H52A H Uiso -0.01080 -0.17780 0.52100 1.000 0.0760 calc R
H52B H Uiso -0.05750 -0.11970 0.52560 1.000 0.0760 calc R
H53A H Uiso -0.12740 -0.16930 0.45740 1.000 0.1280 calc R
H53B H Uiso -0.04700 -0.16850 0.43740 1.000 0.1280 calc R
H53C H Uiso -0.09380 -0.11040 0.44210 1.000 0.1280 calc R
H54A H Uiso 0.66090 -0.18950 0.71400 0.500 0.0510 calc .
H54B H Uiso 0.58140 -0.19000 0.73470 0.500 0.0510 calc .
H54C H Uiso 0.56650 -0.19690 0.72780 0.500 0.0510 . .
H54D H Uiso 0.65780 -0.18470 0.72340 0.500 0.0510 . .
H55A H Uiso 0.58360 -0.23960 0.64550 0.500 0.1220 calc .
H55B H Uiso 0.50960 -0.24470 0.67110 0.500 0.1220 calc .
H55C H Uiso 0.61950 -0.22940 0.64620 0.500 0.0510 calc .
H55D H Uiso 0.53550 -0.24710 0.65780 0.500 0.0510 calc .
H56A H Uiso 0.66910 -0.28480 0.72190 0.500 0.0810 calc .
H56B H Uiso 0.58260 -0.30560 0.72910 0.500 0.0810 calc .
H56C H Uiso 0.62900 -0.32930 0.66570 0.500 0.0850 calc .
H56D H Uiso 0.69140 -0.29770 0.70890 0.500 0.0850 calc .
H57A H Uiso 0.64060 -0.37880 0.69410 0.500 0.1670 calc .
H57B H Uiso 0.64890 -0.33770 0.65190 0.500 0.1670 calc .
H57C H Uiso 0.56030 -0.35680 0.65700 0.500 0.1670 calc .
H57D H Uiso 0.59770 -0.35410 0.74030 0.500 0.1450 calc .
H57E H Uiso 0.52200 -0.32220 0.70630 0.500 0.1450 calc .
H57F H Uiso 0.58140 -0.28820 0.74840 0.500 0.1450 calc .
H58A H Uiso 0.31280 -0.02650 0.77250 1.000 0.0570 calc R
H58B H Uiso 0.38070 -0.01260 0.74410 1.000 0.0570 calc R

loop_
_atom_type_symbol
_atom_type_description
_atom_type_scat_dispersion_real
_atom_type_scat_dispersion_imag
_atom_type_scat_source
P P 0.2955 0.4335 'International Tables Vol C Tables 4.2.6.8 and 6.1.1.4'
O O 0.0492 0.0322 'International Tables Vol C Tables 4.2.6.8 and 6.1.1.4'
Fe Fe -1.1336 3.1974 'International Tables Vol C Tables 4.2.6.8 and 6.1.1.4'
Cl Cl 0.3639 0.7018 'International Tables Vol C Tables 4.2.6.8 and 6.1.1.4'
H H 0.0000 0.0000 'International Tables Vol C Tables 4.2.6.8 and 6.1.1.4'
C C 0.0181 0.0091 'International Tables Vol C Tables 4.2.6.8 and 6.1.1.4'

loop_
_geom_angle_atom_site_label_1
_geom_angle_atom_site_label_2
_geom_angle_atom_site_label_3
_geom_angle
_geom_angle_site_symmetry_1
_geom_angle_site_symmetry_3
_geom_angle_publ_flag
P1 Fe1 C1 89.86(6) . . yes
P1 Fe1 C2 89.36(6) . . yes
P1 Fe1 C3 105.64(4) . . yes
P1 Fe1 C4 145.41(5) . . yes
P1 Fe1 C5 145.21(5) . . yes
P1 Fe1 C6 105.49(4) . . yes
P1 Fe1 C7 87.11(4) . . yes
C1 Fe1 C2 90.75(9) . . yes
C1 Fe1 C3 161.34(7) . . yes
C1 Fe1 C4 124.22(7) . . yes
C1 Fe1 C5 95.11(7) . . yes
C1 Fe1 C6 100.29(7) . . yes
C1 Fe1 C7 134.95(8) . . yes
C2 Fe1 C3 99.57(8) . . yes
C2 Fe1 C4 95.34(7) . . yes
C2 Fe1 C5 124.88(7) . . yes
C2 Fe1 C6 161.36(7) . . yes
C2 Fe1 C7 134.09(8) . . yes
C3 Fe1 C4 39.78(6) . . yes
C3 Fe1 C5 66.23(6) . . yes
C3 Fe1 C6 65.98(6) . . yes
C3 Fe1 C7 38.79(6) . . yes
C4 Fe1 C5 39.07(6) . . yes
C4 Fe1 C6 66.04(6) . . yes
C4 Fe1 C7 65.24(6) . . yes
C5 Fe1 C6 39.74(6) . . yes
C5 Fe1 C7 65.28(6) . . yes
C6 Fe1 C7 38.67(6) . . yes
Fe1 P1 P2 113.63(2) . . yes
Fe1 P1 P2 114.04(2) . 2_656 yes
P2 P1 P2 58.51(2) . 2_656 yes
P1 P2 P1 77.28(2) . 2_656 yes
P1 P2 P2 61.32(2) . 2_656 yes
P1 P2 P2 60.17(2) 2_656 2_656 yes
Fe1 C1 O1 176.90(17) . . yes
Fe1 C2 O2 177.00(16) . . yes
Fe1 C3 C4 70.32(9) . . yes
Fe1 C3 C7 73.04(9) . . yes
Fe1 C3 C8 128.70(11) . . yes
C4 C3 C7 107.85(14) . . no
C4 C3 C8 124.94(14) . . no
C7 C3 C8 126.67(14) . . no
Fe1 C4 C3 69.91(8) . . yes
Fe1 C4 C5 70.31(8) . . yes
Fe1 C4 C14 133.06(11) . . yes
C3 C4 C5 107.99(14) . . no
C3 C4 C14 125.11(15) . . no
C5 C4 C14 126.16(14) . . no
Fe1 C5 C4 70.62(8) . . yes
Fe1 C5 C6 70.63(8) . . yes
Fe1 C5 C20 130.16(12) . . yes
C4 C5 C6 108.15(13) . . no
C4 C5 C20 125.56(14) . . no
C6 C5 C20 125.88(15) . . no
Fe1 C6 C5 69.63(9) . . yes
Fe1 C6 C7 72.55(9) . . yes
Fe1 C6 C26 131.78(11) . . yes
C5 C6 C7 107.67(14) . . no
C5 C6 C26 124.52(14) . . no
C7 C6 C26 126.88(14) . . no
Fe1 C7 C3 68.17(9) . . yes
Fe1 C7 C6 68.79(9) . . yes
Fe1 C7 C32 133.87(11) . . yes
C3 C7 C6 108.13(13) . . no
C3 C7 C32 125.88(15) . . no
C6 C7 C32 125.66(15) . . no
C3 C8 C9 122.34(15) . . no
C3 C8 C13 119.32(15) . . no
C9 C8 C13 118.30(16) . . no
C8 C9 C10 120.28(17) . . no
C9 C10 C11 121.50(18) . . no
C10 C11 C12 118.29(19) . . no
C10 C11 C38 120.0(2) . . no
C12 C11 C38 121.67(19) . . no
C11 C12 C13 120.64(18) . . no
C8 C13 C12 120.99(16) . . no
C4 C14 C15 124.10(15) . . no
C4 C14 C19 117.81(15) . . no
C15 C14 C19 117.88(16) . . no
C14 C15 C16 120.68(16) . . no
C15 C16 C17 121.77(17) . . no
C16 C17 C18 117.16(17) . . no
C16 C17 C42 121.67(17) . . no
C18 C17 C42 121.17(15) . . no
C17 C18 C19 121.52(16) . . no
C14 C19 C18 120.97(16) . . no
C5 C20 C21 122.44(15) . . no
C5 C20 C25 119.19(15) . . no
C21 C20 C25 118.14(16) . . no
C20 C21 C22 120.62(16) . . no
C21 C22 C23 121.35(17) . . no
C22 C23 C24 117.81(16) . . no
C22 C23 C46 121.48(17) . . no
C24 C23 C46 120.65(16) . . no
C23 C24 C25 121.26(17) . . no
C20 C25 C24 120.82(17) . . no
C6 C26 C27 123.00(15) . . no
C6 C26 C31 119.03(15) . . no
C27 C26 C31 117.83(16) . . no
C26 C27 C28 120.82(19) . . no
C27 C28 C29 121.7(2) . . no
C28 C29 C30 117.46(19) . . no
C28 C29 C50 120.6(2) . . no
C30 C29 C50 121.98(19) . . no
C29 C30 C31 121.22(18) . . no
C26 C31 C30 120.98(17) . . no
C7 C32 C33 122.49(16) . . no
C7 C32 C37 119.24(15) . . no
C33 C32 C37 118.11(16) . . no
C32 C33 C34 120.61(17) . . no
C33 C34 C35 121.43(18) . . no
C34 C35 C36 117.75(17) . . no
C34 C35 C54 122.02(19) . . no
C36 C35 C54 120.22(19) . . no
C35 C36 C37 121.56(18) . . no
C32 C37 C36 120.52(17) . . no
C11 C38 C39 112.3(2) . . no
C38 C39 C40 112.8(2) . . no
C39 C40 C41 112.0(3) . . no
C17 C42 C43 114.41(15) . . no
C42 C43 C44 112.69(16) . . no
C43 C44 C45 113.07(18) . . no
C23 C46 C47 111.66(16) . . no
C46 C47 C48 114.33(15) . . no
C47 C48 C49 111.97(16) . . no
C29 C50 C51 114.6(2) . . no
C50 C51 C52 112.6(2) . . no
C51 C52 C53 113.8(3) . . no
C35 C54 C55A 114.2(4) . . no
C35 C54 C55B 114.1(3) . . no
C54 C55A C55B 84.9(16) . . no
C54 C55A C56A 108.0(8) . . no
C54 C55A C56B 114.4(8) . . no
C55B C55A C56A 81.9(17) . . no
C55B C55A C56B 64.8(15) . . no
C54 C55B C55A 77.8(16) . . no
C54 C55B C56A 106.5(6) . . no
C54 C55B C56B 121.2(6) . . no
C55A C55B C56A 81.4(16) . . no
C55A C55B C56B 100.2(16) . . no
C55A C56A C56B 96.1(13) . . no
C55A C56A C57A 113.5(8) . . no
C55A C56A C57B 116.9(11) . . no
C55B C56A C56B 81.6(12) . . no
C55B C56A C57A 108.2(7) . . no
C55B C56A C57B 133.6(11) . . no
C56B C56A C57A 46.4(11) . . no
C56B C56A C57B 135.5(14) . . no
C57A C56A C57B 91.3(8) . . no
C55A C56B C56A 63.8(12) . . no
C55A C56B C57A 122.7(9) . . no
C55A C56B C57B 86.4(7) . . no
C55B C56B C56A 76.6(12) . . no
C55B C56B C57A 127.4(9) . . no
C55B C56B C57B 100.8(7) . . no
C56A C56B C57A 111.8(15) . . no
C57A C56B C57B 85.2(8) . . no
C8 C9 H9 120.00 . . no
C10 C9 H9 120.00 . . no
C9 C10 H10 119.00 . . no
C11 C10 H10 119.00 . . no
C11 C12 H12 120.00 . . no
C13 C12 H12 120.00 . . no
C8 C13 H13 119.00 . . no
C12 C13 H13 120.00 . . no
C14 C15 H15 120.00 . . no
C16 C15 H15 120.00 . . no
C15 C16 H16 119.00 . . no
C17 C16 H16 119.00 . . no
C17 C18 H18 119.00 . . no
C19 C18 H18 119.00 . . no
C14 C19 H19 119.00 . . no
C18 C19 H19 120.00 . . no
C20 C21 H21 120.00 . . no
C22 C21 H21 120.00 . . no
C21 C22 H22 119.00 . . no
C23 C22 H22 119.00 . . no
C23 C24 H24 119.00 . . no
C25 C24 H24 119.00 . . no
C20 C25 H25 120.00 . . no
C24 C25 H25 120.00 . . no
C26 C27 H27 120.00 . . no
C28 C27 H27 120.00 . . no
C27 C28 H28 119.00 . . no
C29 C28 H28 119.00 . . no
C29 C30 H30 119.00 . . no
C31 C30 H30 119.00 . . no
C26 C31 H31 119.00 . . no
C30 C31 H31 120.00 . . no
C32 C33 H33 120.00 . . no
C34 C33 H33 120.00 . . no
C33 C34 H34 119.00 . . no
C35 C34 H34 119.00 . . no
C35 C36 H36 119.00 . . no
C37 C36 H36 119.00 . . no
C32 C37 H37 120.00 . . no
C36 C37 H37 120.00 . . no
C11 C38 H38A 109.00 . . no
C11 C38 H38B 109.00 . . no
C39 C38 H38A 109.00 . . no
C39 C38 H38B 109.00 . . no
H38A C38 H38B 108.00 . . no
C38 C39 H39A 109.00 . . no
C38 C39 H39B 109.00 . . no
C40 C39 H39A 109.00 . . no
C40 C39 H39B 109.00 . . no
H39A C39 H39B 108.00 . . no
C39 C40 H40A 109.00 . . no
C39 C40 H40B 109.00 . . no
C41 C40 H40A 109.00 . . no
C41 C40 H40B 109.00 . . no
H40A C40 H40B 108.00 . . no
C40 C41 H41A 110.00 . . no
C40 C41 H41B 109.00 . . no
C40 C41 H41C 109.00 . . no
H41A C41 H41B 109.00 . . no
H41A C41 H41C 109.00 . . no
H41B C41 H41C 109.00 . . no
C17 C42 H42A 109.00 . . no
C17 C42 H42B 109.00 . . no
C43 C42 H42A 109.00 . . no
C43 C42 H42B 109.00 . . no
H42A C42 H42B 107.00 . . no
C42 C43 H43A 109.00 . . no
C42 C43 H43B 109.00 . . no
C44 C43 H43A 109.00 . . no
C44 C43 H43B 109.00 . . no
H43A C43 H43B 108.00 . . no
C43 C44 H44A 109.00 . . no
C43 C44 H44B 109.00 . . no
C45 C44 H44A 109.00 . . no
C45 C44 H44B 109.00 . . no
H44A C44 H44B 108.00 . . no
C44 C45 H45A 110.00 . . no
C44 C45 H45B 109.00 . . no
C44 C45 H45C 109.00 . . no
H45A C45 H45B 109.00 . . no
H45A C45 H45C 109.00 . . no
H45B C45 H45C 109.00 . . no
C23 C46 H46A 109.00 . . no
C23 C46 H46B 109.00 . . no
C47 C46 H46A 109.00 . . no
C47 C46 H46B 109.00 . . no
H46A C46 H46B 108.00 . . no
C46 C47 H47A 109.00 . . no
C46 C47 H47B 109.00 . . no
C48 C47 H47A 109.00 . . no
C48 C47 H47B 109.00 . . no
H47A C47 H47B 108.00 . . no
C47 C48 H48A 109.00 . . no
C47 C48 H48B 109.00 . . no
C49 C48 H48A 109.00 . . no
C49 C48 H48B 109.00 . . no
H48A C48 H48B 108.00 . . no
C48 C49 H49A 109.00 . . no
C48 C49 H49B 109.00 . . no
C48 C49 H49C 109.00 . . no
H49A C49 H49B 110.00 . . no
H49A C49 H49C 109.00 . . no
H49B C49 H49C 109.00 . . no
C29 C50 H50A 109.00 . . no
C29 C50 H50B 109.00 . . no
C51 C50 H50A 109.00 . . no
C51 C50 H50B 109.00 . . no
H50A C50 H50B 107.00 . . no
C50 C51 H51A 109.00 . . no
C50 C51 H51B 109.00 . . no
C52 C51 H51A 109.00 . . no
C52 C51 H51B 109.00 . . no
H51A C51 H51B 108.00 . . no
C51 C52 H52A 109.00 . . no
C51 C52 H52B 109.00 . . no
C53 C52 H52A 109.00 . . no
C53 C52 H52B 109.00 . . no
H52A C52 H52B 108.00 . . no
C52 C53 H53A 109.00 . . no
C52 C53 H53B 110.00 . . no
C52 C53 H53C 109.00 . . no
H53A C53 H53B 110.00 . . no
H53A C53 H53C 109.00 . . no
H53B C53 H53C 109.00 . . no
C35 C54 H54A 109.00 . . no
C35 C54 H54B 109.00 . . no
C35 C54 H54C 109.00 . . no
C35 C54 H54D 109.00 . . no
C55A C54 H54A 109.00 . . no
C55A C54 H54B 109.00 . . no
C55A C54 H54C 92.00 . . no
C55A C54 H54D 122.00 . . no
C55B C54 H54A 93.00 . . no
C55B C54 H54B 123.00 . . no
C55B C54 H54C 108.00 . . no
C55B C54 H54D 109.00 . . no
H54A C54 H54B 108.00 . . no
H54A C54 H54C 123.00 . . no
H54B C54 H54D 91.00 . . no
H54C C54 H54D 108.00 . . no
C54 C55A H55A 110.00 . . no
C54 C55A H55B 110.00 . . no
C54 C55A H55C 90.00 . . no
C54 C55A H55D 133.00 . . no
C55B C55A H55A 47.00 . . no
C55B C55A H55B 155.00 . . no
C55B C55A H55D 114.00 . . no
C56A C55A H55A 110.00 . . no
C56A C55A H55B 110.00 . . no
C56A C55A H55C 103.00 . . no
C56A C55A H55D 116.00 . . no
C56B C55A H55A 90.00 . . no
C56B C55A H55B 121.00 . . no
C56B C55A H55C 84.00 . . no
C56B C55A H55D 112.00 . . no
H55A C55A H55B 108.00 . . no
H55A C55A H55D 68.00 . . no
H55B C55A H55C 132.00 . . no
H55C C55A H55D 93.00 . . no
C54 C55B H55A 126.00 . . no
C54 C55B H55B 89.00 . . no
C54 C55B H55C 107.00 . . no
C54 C55B H55D 107.00 . . no
C55A C55B H55A 106.00 . . no
C55A C55B H55C 143.00 . . no
C56A C55B H55A 128.00 . . no
C56A C55B H55B 90.00 . . no
C56A C55B H55C 129.00 . . no
C56A C55B H55D 99.00 . . no
C56B C55B H55A 112.00 . . no
C56B C55B H55B 106.00 . . no
C56B C55B H55C 107.00 . . no
C56B C55B H55D 107.00 . . no
H55A C55B H55B 90.00 . . no
H55A C55B H55D 67.00 . . no
H55B C55B H55C 128.00 . . no
H55C C55B H55D 107.00 . . no
C55A C56A H56A 109.00 . . no
C55A C56A H56B 109.00 . . no
C55A C56A H56D 114.00 . . no
C55B C56A H56A 97.00 . . no
C55B C56A H56B 125.00 . . no
C55B C56A H56D 98.00 . . no
C56B C56A H56A 76.00 . . no
C56B C56A H56B 152.00 . . no
C56B C56A H56D 47.00 . . no
C57A C56A H56A 109.00 . . no
C57A C56A H56B 109.00 . . no
C57A C56A H56D 80.00 . . no
C57B C56A H56A 116.00 . . no
C57B C56A H56D 128.00 . . no
H56A C56A H56B 108.00 . . no
H56B C56A H56D 128.00 . . no
C55A C56B H56A 96.00 . . no
C55A C56B H56C 114.00 . . no
C55A C56B H56D 121.00 . . no
C55B C56B H56A 94.00 . . no
C55B C56B H56C 112.00 . . no
C55B C56B H56D 112.00 . . no
C56A C56B H56A 69.00 . . no
C56A C56B H56C 135.00 . . no
C56A C56B H56D 107.00 . . no
C57A C56B H56A 138.00 . . no
C57A C56B H56D 114.00 . . no
C57B C56B H56A 82.00 . . no
C57B C56B H56C 112.00 . . no
C57B C56B H56D 111.00 . . no
H56A C56B H56C 147.00 . . no
H56C C56B H56D 110.00 . . no
C56A C57A H56C 76.00 . . no
C56A C57A H57A 110.00 . . no
C56A C57A H57B 109.00 . . no
C56A C57A H57C 109.00 . . no
C56B C57A H56C 56.00 . . no
C56B C57A H57A 114.00 . . no
C56B C57A H57B 88.00 . . no
C56B C57A H57C 123.00 . . no
H56C C57A H57A 133.00 . . no
H56C C57A H57C 112.00 . . no
H57A C57A H57B 109.00 . . no
H57A C57A H57C 110.00 . . no
H57B C57A H57C 109.00 . . no
C56A C57B H56B 70.00 . . no
C56A C57B H57D 122.00 . . no
C56A C57B H57E 110.00 . . no
C56A C57B H57F 95.00 . . no
C56B C57B H56B 86.00 . . no
C56B C57B H57D 109.00 . . no
C56B C57B H57E 109.00 . . no
C56B C57B H57F 109.00 . . no
H56B C57B H57D 126.00 . . no
H56B C57B H57E 113.00 . . no
H57D C57B H57E 110.00 . . no
H57D C57B H57F 110.00 . . no
H57E C57B H57F 110.00 . . no
Cl1 C58 Cl2 111.52(13) . . yes
Cl1 C58 H58A 109.00 . . no
Cl1 C58 H58B 109.00 . . no
Cl2 C58 H58A 109.00 . . no
Cl2 C58 H58B 109.00 . . no
H58A C58 H58B 108.00 . . no

loop_
_geom_bond_atom_site_label_1
_geom_bond_atom_site_label_2
_geom_bond_distance
_geom_bond_site_symmetry_2
_geom_bond_publ_flag
Fe1 P1 2.3396(5) . yes
Fe1 C1 1.7680(19) . yes
Fe1 C2 1.7638(18) . yes
Fe1 C3 2.1267(16) . yes
Fe1 C4 2.1322(15) . yes
Fe1 C5 2.1281(14) . yes
Fe1 C6 2.1416(16) . yes
Fe1 C7 2.1914(16) . yes
Cl1 C58 1.765(3) . yes
Cl2 C58 1.760(3) . yes
P1 P2 2.2094(6) . yes
P1 P2 2.2344(6) 2_656 yes
P2 P2 2.1717(7) 2_656 yes
O1 C1 1.146(2) . yes
O2 C2 1.144(2) . yes
C3 C7 1.435(2) . no
C3 C4 1.449(2) . no
C3 C8 1.484(2) . no
C4 C14 1.486(2) . no
C4 C5 1.425(2) . no
C5 C6 1.451(2) . no
C5 C20 1.485(2) . no
C6 C26 1.485(2) . no
C6 C7 1.435(2) . no
C7 C32 1.482(2) . no
C8 C9 1.395(2) . no
C8 C13 1.400(2) . no
C9 C10 1.391(3) . no
C10 C11 1.385(3) . no
C11 C12 1.398(3) . no
C11 C38 1.509(3) . no
C12 C13 1.385(3) . no
C14 C19 1.399(2) . no
C14 C15 1.394(3) . no
C15 C16 1.389(3) . no
C16 C17 1.395(2) . no
C17 C18 1.396(3) . no
C17 C42 1.508(3) . no
C18 C19 1.385(3) . no
C20 C25 1.399(2) . no
C20 C21 1.392(2) . no
C21 C22 1.393(3) . no
C22 C23 1.392(3) . no
C23 C24 1.392(3) . no
C23 C46 1.513(3) . no
C24 C25 1.388(3) . no
C26 C27 1.388(3) . no
C26 C31 1.395(2) . no
C27 C28 1.392(3) . no
C28 C29 1.387(3) . no
C29 C50 1.516(3) . no
C29 C30 1.391(3) . no
C30 C31 1.392(3) . no
C32 C33 1.394(3) . no
C32 C37 1.408(3) . no
C33 C34 1.394(3) . no
C34 C35 1.394(3) . no
C35 C54 1.516(3) . no
C35 C36 1.392(3) . no
C36 C37 1.387(3) . no
C38 C39 1.551(4) . no
C39 C40 1.511(4) . no
C40 C41 1.511(5) . no
C42 C43 1.524(3) . no
C43 C44 1.524(3) . no
C44 C45 1.508(3) . no
C46 C47 1.524(2) . no
C47 C48 1.525(2) . no
C48 C49 1.516(3) . no
C50 C51 1.508(4) . no
C51 C52 1.535(4) . no
C52 C53 1.506(6) . no
C54 C55B 1.513(8) . no
C54 C55A 1.485(10) . no
C55A C56A 1.556(13) . no
C55A C55B 0.452(15) . no
C55B C56A 1.558(11) . no
C55B C56B 1.585(11) . no
C56A C57A 1.485(12) . no
C56A C56B 0.595(13) . no
C56A C57B 1.029(13) . no
C56B C57B 1.512(12) . no
C56B C57A 1.158(12) . no
C9 H9 0.9300 . no
C10 H10 0.9300 . no
C12 H12 0.9300 . no
C13 H13 0.9300 . no
C15 H15 0.9300 . no
C16 H16 0.9300 . no
C18 H18 0.9300 . no
C19 H19 0.9300 . no
C21 H21 0.9300 . no
C22 H22 0.9300 . no
C24 H24 0.9300 . no
C25 H25 0.9300 . no
C27 H27 0.9300 . no
C28 H28 0.9300 . no
C30 H30 0.9300 . no
C31 H31 0.9300 . no
C33 H33 0.9300 . no
C34 H34 0.9300 . no
C36 H36 0.9300 . no
C37 H37 0.9300 . no
C38 H38A 0.9700 . no
C38 H38B 0.9700 . no
C39 H39A 0.9700 . no
C39 H39B 0.9700 . no
C40 H40B 0.9700 . no
C40 H40A 0.9700 . no
C41 H41C 0.9600 . no
C41 H41A 0.9600 . no
C41 H41B 0.9600 . no
C42 H42B 0.9700 . no
C42 H42A 0.9700 . no
C43 H43B 0.9700 . no
C43 H43A 0.9700 . no
C44 H44A 0.9700 . no
C44 H44B 0.9700 . no
C45 H45A 0.9600 . no
C45 H45C 0.9600 . no
C45 H45B 0.9600 . no
C46 H46B 0.9700 . no
C46 H46A 0.9700 . no
C47 H47A 0.9700 . no
C47 H47B 0.9700 . no
C48 H48B 0.9700 . no
C48 H48A 0.9700 . no
C49 H49C 0.9600 . no
C49 H49A 0.9600 . no
C49 H49B 0.9600 . no
C50 H50A 0.9700 . no
C50 H50B 0.9700 . no
C51 H51B 0.9700 . no
C51 H51A 0.9700 . no
C52 H52B 0.9700 . no
C52 H52A 0.9700 . no
C53 H53C 0.9600 . no
C53 H53B 0.9600 . no
C53 H53A 0.9600 . no
C54 H54A 0.9700 . no
C54 H54D 0.9700 . no
C54 H54B 0.9700 . no
C54 H54C 0.9700 . no
C55A H55D 0.6900 . no
C55A H55A 0.9700 . no
C55A H55B 0.9700 . no
C55B H55C 0.9700 . no
C55B H55A 0.7400 . no
C55B H55D 0.9700 . no
C56A H56D 1.2800 . no
C56A H56B 0.9700 . no
C56A H56A 0.9700 . no
C56B H56A 1.0000 . no
C56B H56C 0.9700 . no
C56B H56D 0.9700 . no
C57A H56C 0.5400 . no
C57A H57C 0.9600 . no
C57A H57A 0.9600 . no
C57A H57B 0.9600 . no
C57B H56B 0.3100 . no
C57B H57F 0.9600 . no
C57B H57D 0.9600 . no
C57B H57E 0.9600 . no
C58 H58A 0.9700 . no
C58 H58B 0.9700 . no

loop_
_geom_contact_atom_site_label_1
_geom_contact_atom_site_label_2
_geom_contact_distance
_geom_contact_site_symmetry_2
_geom_contact_publ_flag
Fe1 H9 3.3300 . no
Fe1 H21 3.4900 . no
Fe1 H27 3.3700 . no
Cl1 C33 3.601(2) . no
Cl1 C34 3.616(2) . no
Cl1 C35 3.644(2) 2_656 no
Cl1 C54 3.615(2) 2_656 no
Cl2 P2 3.6183(8) . no
Cl2 C57A 3.564(9) 5_455 no
Cl1 H41A 2.8800 1_455 no
Cl1 H45B 3.1400 3_656 no
Cl1 H33 2.9600 . no
Cl1 H34 2.9900 . no
Cl1 H54D 3.0400 2_656 no
Cl2 H10 3.0000 2_656 no
Cl2 H57A 2.7200 5_455 no
P1 C32 3.3500(17) . no
P1 C33 3.2976(19) . no
P1 C1 2.9291(18) . no
P1 C2 2.9143(18) . no
P1 C3 3.5609(15) . no
P1 C6 3.5689(15) . no
P1 C7 3.1240(15) . no
P2 O2 3.3870(15) 2_656 no
P2 Cl2 3.6183(8) . no
P1 H33 2.9600 . no
P1 H9 3.0100 . no
P2 H9 3.1900 2_656 no
O2 C15 3.359(2) . no
O2 C45 3.401(3) 7_656 no
O2 P2 3.3870(15) 2_656 no
O1 H57B 2.8100 5_455 no
O1 H27 2.6700 . no
O2 H48B 2.9000 7_556 no
O2 H15 2.6100 . no
O2 H49A 2.6700 8_555 no
O2 H45C 2.8900 7_656 no
C1 P2 3.3827(17) . no
C1 P1 2.9291(18) . no
C1 C20 3.343(2) . no
C1 C21 3.518(2) . no
C1 O2 3.404(2) . no
C1 C2 2.514(3) . no
C1 C4 3.451(2) . no
C1 C5 2.885(2) . no
C1 C6 3.011(2) . no
C1 C27 3.335(3) . no
C1 C26 3.592(2) . no
C2 C4 2.891(2) . no
C2 C3 2.980(2) . no
C2 P2 3.2457(17) 2_656 no
C2 P1 2.9143(18) . no
C2 O1 3.407(2) . no
C2 C1 2.514(3) . no
C2 C14 3.416(2) . no
C2 C15 3.289(2) . no
C2 C8 3.490(2) . no
C2 C9 3.593(3) . no
C2 C5 3.454(2) . no
C3 C14 2.604(2) . no
C3 P1 3.5609(15) . no
C3 C32 2.598(2) . no
C3 C6 2.324(2) . no
C3 C2 2.980(2) . no
C3 C5 2.325(2) . no
C4 C2 2.891(2) . no
C4 C1 3.451(2) . no
C4 C6 2.329(2) . no
C4 C8 2.601(2) . no
C4 C20 2.587(2) . no
C4 C7 2.331(2) . no
C5 C7 2.330(2) . no
C5 C1 2.885(2) . no
C5 C26 2.599(2) . no
C5 C3 2.325(2) . no
C5 C2 3.454(2) . no
C5 C14 2.595(2) . no
C6 C1 3.011(2) . no
C6 C20 2.614(2) . no
C6 P1 3.5689(15) . no
C6 C32 2.596(2) . no
C6 C3 2.324(2) . no
C6 C4 2.329(2) . no
C7 P1 3.1240(15) . no
C7 C5 2.330(2) . no
C7 C4 2.331(2) . no
C7 C26 2.612(2) . no
C7 C8 2.609(2) . no
C8 C15 3.290(2) . no
C8 C37 3.114(2) . no
C9 C37 3.349(3) . no
C9 C2 3.593(3) . no
C9 C32 3.487(3) . no
C11 C44 3.565(3) 7_656 no
C13 C15 3.286(3) . no
C13 C14 3.238(2) . no
C14 C21 3.261(3) . no
C14 C13 3.238(2) . no
C15 C2 3.289(2) . no
C15 C13 3.286(3) . no
C15 C8 3.290(2) . no
C15 O2 3.359(2) . no
C19 C20 3.180(3) . no
C19 C21 3.215(3) . no
C20 C27 3.457(3) . no
C20 C19 3.180(3) . no
C21 C1 3.518(2) . no
C21 C14 3.261(3) . no
C21 C19 3.215(3) . no
C22 C22 3.434(3) 7_556 no
C25 C26 3.136(2) . no
C25 C27 3.387(3) . no
C26 C33 3.189(2) . no
C26 C25 3.136(2) . no
C27 C1 3.335(3) . no
C27 C25 3.387(3) . no
C27 C20 3.457(3) . no
C31 C33 3.253(2) . no
C31 C32 3.347(3) . no
C32 C9 3.487(3) . no
C32 C31 3.347(3) . no
C33 Cl1 3.601(2) . no
C33 P1 3.2976(19) . no
C33 C31 3.253(2) . no
C33 C26 3.189(2) . no
C34 Cl1 3.616(2) . no
C35 Cl1 3.644(2) 2_656 no
C37 C8 3.114(2) . no
C37 C9 3.349(3) . no
C44 C11 3.565(3) 7_656 no
C45 O2 3.401(3) 7_656 no
C54 Cl1 3.615(2) 2_656 no
C57A Cl2 3.564(9) 5_545 no
C1 H27 2.5800 . no
C2 H15 2.6800 . no
C3 H37 2.8200 . no
C4 H13 2.9900 . no
C4 H21 3.0200 . no
C5 H19 2.8600 . no
C6 H25 2.8800 . no
C6 H33 2.9600 . no
C7 H31 3.0200 . no
C8 H15 2.9900 . no
C8 H37 2.5700 . no
C9 H37 3.0000 . no
C10 H39A 3.0300 . no
C11 H44B 3.0200 7_656 no
C12 H25 3.0900 3_656 no
C13 H25 2.9300 3_656 no
C13 H37 2.9400 . no
C14 H13 2.8500 . no
C14 H21 2.9400 . no
C16 H52A 3.1000 5_555 no
C18 H43B 2.8300 . no
C18 H31 2.9900 3_656 no
C19 H31 2.9000 3_656 no
C20 H19 2.7300 . no
C21 H22 2.9500 7_556 no
C21 H19 3.0100 . no
C22 H22 2.8900 7_556 no
C24 H47A 3.0200 . no
C26 H25 2.6400 . no
C26 H33 2.7500 . no
C30 H43A 3.0200 3_656 no
C31 H13 2.8500 3_656 no
C31 H25 2.9100 . no
C31 H33 3.0500 . no
C32 H31 2.9900 . no
C35 H18 2.8900 3_656 no
C36 H58A 2.9100 2_656 no
C36 H18 2.9900 3_656 no
C36 H55C 2.8200 . no
C36 H55A 3.1000 . no
C37 H58A 3.0200 2_656 no
C37 H19 2.8600 3_656 no
C38 H57C 3.0200 5_555 no
C41 H49B 3.0200 4_655 no
C43 H18 2.9400 . no
C47 H36 2.9100 3_656 no
C53 H57B 3.0500 7_546 no
C54 H57F 2.6600 . no
C55A H18 2.9700 3_656 no
C55B H18 3.0100 3_656 no
C55B H36 3.0700 . no
C57B H54C 2.8000 . no
C57B H54B 2.9600 . no
H9 Fe1 3.3300 . no
H9 P1 3.0100 . no
H9 P2 3.1900 2_656 no
H10 H38A 2.4800 . no
H10 Cl2 3.0000 2_656 no
H12 H38B 2.4400 . no
H13 H31 2.5100 3_656 no
H13 C31 2.8500 3_656 no
H13 C14 2.8500 . no
H13 C4 2.9900 . no
H15 C8 2.9900 . no
H15 C2 2.6800 . no
H15 O2 2.6100 . no
H15 H44B 2.5500 7_656 no
H16 H42A 2.3600 . no
H16 H43A 2.4300 7_656 no
H18 C35 2.8900 3_656 no
H18 C36 2.9900 3_656 no
H18 C43 2.9400 . no
H18 H43B 2.3900 . no
H18 C55B 3.0100 3_656 no
H18 H55A 2.4700 3_656 no
H18 C55A 2.9700 3_656 no
H18 H55D 2.5300 3_656 no
H19 C21 3.0100 . no
H19 C37 2.8600 3_656 no
H19 C5 2.8600 . no
H19 C20 2.7300 . no
H21 Fe1 3.4900 . no
H21 C4 3.0200 . no
H21 C14 2.9400 . no
H22 C21 2.9500 7_556 no
H22 C22 2.8900 7_556 no
H22 H22 2.5700 7_556 no
H22 H46A 2.4500 . no
H24 H46B 2.5000 . no
H24 H39B 2.4400 3_656 no
H25 C6 2.8800 . no
H25 C13 2.9300 3_656 no
H25 C12 3.0900 3_656 no
H25 C26 2.6400 . no
H25 C31 2.9100 . no
H27 O1 2.6700 . no
H27 Fe1 3.3700 . no
H27 C1 2.5800 . no
H28 H50B 2.3900 . no
H30 H50A 2.5600 . no
H30 H43A 2.3700 3_656 no
H31 C32 2.9900 . no
H31 C18 2.9900 3_656 no
H31 C7 3.0200 . no
H31 H13 2.5100 3_656 no
H31 C19 2.9000 3_656 no
H33 Cl1 2.9600 . no
H33 C31 3.0500 . no
H33 C26 2.7500 . no
H33 P1 2.9600 . no
H33 C6 2.9600 . no
H34 Cl1 2.9900 . no
H34 H54C 2.4000 . no
H34 H54B 2.4800 . no
H36 H54A 2.4600 . no
H36 C55B 3.0700 . no
H36 H47A 2.3500 3_656 no
H36 H55C 2.5100 . no
H36 C47 2.9100 3_656 no
H36 H47B 2.6000 3_656 no
H37 C13 2.9400 . no
H37 C9 3.0000 . no
H37 C3 2.8200 . no
H37 C8 2.5700 . no
H38A H10 2.4800 . no
H38A H40B 2.5400 . no
H38A H57E 2.5200 5_555 no
H38B H57C 2.5700 5_555 no
H38B H40A 2.5800 . no
H38B H12 2.4400 . no
H39A H41C 2.5200 . no
H39A C10 3.0300 . no
H39B H41B 2.5100 . no
H39B H24 2.4400 3_656 no
H40A H38B 2.5800 . no
H40B H38A 2.5400 . no
H41A Cl1 2.8800 1_655 no
H41B H39B 2.5100 . no
H41C H39A 2.5200 . no
H41C H41C 2.4100 2_756 no
H42A H44B 2.5000 . no
H42A H16 2.3600 . no
H42B H44A 2.5500 . no
H42B H53B 2.5800 5_555 no
H43A H45C 2.5100 . no
H43A C30 3.0200 3_656 no
H43A H30 2.3700 3_656 no
H43A H16 2.4300 7_656 no
H43B H18 2.3900 . no
H43B H45B 2.5900 . no
H43B H55B 2.4900 3_656 no
H43B C18 2.8300 . no
H44A H42B 2.5500 . no
H44B H42A 2.5000 . no
H44B C11 3.0200 7_656 no
H44B H15 2.5500 7_656 no
H45B Cl1 3.1400 3_656 no
H45B H54D 2.5500 4_554 no
H45B H43B 2.5900 . no
H45C O2 2.8900 7_656 no
H45C H43A 2.5100 . no
H46A H48B 2.5800 . no
H46A H22 2.4500 . no
H46B H24 2.5000 . no
H46B H48A 2.5900 . no
H47A H49B 2.5400 . no
H47A H36 2.3500 3_656 no
H47A C24 3.0200 . no
H47B H36 2.6000 3_656 no
H47B H49C 2.5000 . no
H48A H46B 2.5900 . no
H48B O2 2.9000 7_556 no
H48B H46A 2.5800 . no
H49A O2 2.6700 8_454 no
H49B C41 3.0200 4_454 no
H49B H47A 2.5400 . no
H49C H47B 2.5000 . no
H50A H52A 2.5200 . no
H50A H30 2.5600 . no
H50B H28 2.3900 . no
H50B H52B 2.5200 . no
H51A H53B 2.5400 . no
H52A H50A 2.5200 . no
H52A C16 3.1000 5_445 no
H52B H50B 2.5200 . no
H53B H42B 2.5800 5_445 no
H53B H51A 2.5400 . no
H54A H56A 2.2100 . no
H54A H36 2.4600 . no
H54A H56D 2.5500 . no
H54B H57F 2.3000 . no
H54B H34 2.4800 . no
H54B C57B 2.9600 . no
H54C H34 2.4000 . no
H54C H56B 2.5200 . no
H54C C57B 2.8000 . no
H54C H57F 2.1800 . no
H54D Cl1 3.0400 2_656 no
H54D H45B 2.5500 4_555 no
H54D H56A 2.3100 . no
H55A H57B 2.4900 . no
H55A H18 2.4700 3_656 no
H55A C36 3.1000 . no
H55B H43B 2.4900 3_656 no
H55B H57E 2.0400 . no
H55B H57F 2.4600 . no
H55C H36 2.5100 . no
H55C C36 2.8200 . no
H55C H57B 2.5400 . no
H55D H57C 2.5600 . no
H55D H57E 2.2600 . no
H55D H18 2.5300 3_656 no
H56A H54D 2.3100 . no
H56A H54A 2.2100 . no
H56B H54C 2.5200 . no
H56D H54A 2.5500 . no
H57A H57D 1.7400 . no
H57A H57E 2.4500 . no
H57A Cl2 2.7200 5_545 no
H57B C53 3.0500 7_546 no
H57B H55C 2.5400 . no
H57B O1 2.8100 5_545 no
H57B H55A 2.4900 . no
H57C H55D 2.5600 . no
H57C H57E 1.8600 . no
H57C C38 3.0200 5_445 no
H57C H57D 2.3200 . no
H57C H38B 2.5700 5_445 no
H57D H57C 2.3200 . no
H57D H57A 1.7400 . no
H57E H55B 2.0400 . no
H57E H57A 2.4500 . no
H57E H57C 1.8600 . no
H57E H55D 2.2600 . no
H57E H38A 2.5200 5_445 no
H57F H54C 2.1800 . no
H57F H55B 2.4600 . no
H57F C54 2.6600 . no
H57F H54B 2.3000 . no
H58A C36 2.9100 2_656 no
H58A C37 3.0200 2_656 no

loop_
_geom_hbond_atom_site_label_D
_geom_hbond_atom_site_label_H
_geom_hbond_atom_site_label_A
_geom_hbond_distance_DH
_geom_hbond_distance_HA
_geom_hbond_distance_DA
_geom_hbond_angle_DHA
_geom_hbond_site_symmetry_A
_geom_hbond_publ_flag
C57A H57A Cl2 0.9600 2.7200 3.564(9) 147.00 5_545 yes

loop_
_geom_torsion_atom_site_label_1
_geom_torsion_atom_site_label_2
_geom_torsion_atom_site_label_3
_geom_torsion_atom_site_label_4
_geom_torsion
_geom_torsion_site_symmetry_1
_geom_torsion_site_symmetry_3
_geom_torsion_site_symmetry_4
_geom_torsion_publ_flag
C1 Fe1 P1 P2 -30.72(6) . . . no
C2 Fe1 P1 P2 60.04(7) . . . no
C3 Fe1 P1 P2 159.79(5) . . . no
C4 Fe1 P1 P2 158.53(8) . . . no
C5 Fe1 P1 P2 -129.50(8) . . . no
C6 Fe1 P1 P2 -131.37(5) . . . no
C7 Fe1 P1 P2 -165.75(5) . . . no
C1 Fe1 P1 P2 -95.30(6) . . 2_656 no
C2 Fe1 P1 P2 -4.55(7) . . 2_656 no
C3 Fe1 P1 P2 95.21(5) . . 2_656 no
C4 Fe1 P1 P2 93.95(8) . . 2_656 no
C5 Fe1 P1 P2 165.91(8) . . 2_656 no
C6 Fe1 P1 P2 164.05(5) . . 2_656 no
C7 Fe1 P1 P2 129.67(5) . . 2_656 no
C7 Fe1 C6 C26 124.25(18) . . . no
C7 Fe1 C4 C14 -157.80(18) . . . no
C6 Fe1 C7 C32 -119.6(2) . . . no
C7 Fe1 C5 C20 158.81(17) . . . no
C2 Fe1 C3 C8 32.68(15) . . . no
C4 Fe1 C3 C8 119.53(18) . . . no
C5 Fe1 C3 C8 156.70(16) . . . no
C6 Fe1 C3 C8 -159.66(16) . . . no
P1 Fe1 C3 C4 -178.88(8) . . . no
C2 Fe1 C3 C4 -86.85(10) . . . no
C5 Fe1 C3 C4 37.17(9) . . . no
C6 Fe1 C3 C4 80.81(10) . . . no
C7 Fe1 C3 C4 116.71(13) . . . no
P1 Fe1 C3 C7 64.41(8) . . . no
C2 Fe1 C3 C7 156.45(9) . . . no
C4 Fe1 C3 C7 -116.71(13) . . . no
C5 Fe1 C3 C7 -79.54(9) . . . no
C6 Fe1 C3 C7 -35.90(8) . . . no
P1 Fe1 C3 C8 -59.35(14) . . . no
C6 Fe1 C5 C20 121.07(19) . . . no
C6 Fe1 C4 C3 -80.66(10) . . . no
C7 Fe1 C4 C3 -38.05(9) . . . no
P1 Fe1 C4 C5 120.59(9) . . . no
C7 Fe1 C3 C8 -123.76(17) . . . no
C3 Fe1 C7 C6 -121.00(12) . . . no
C4 Fe1 C7 C6 -81.99(9) . . . no
C5 Fe1 C7 C6 -38.78(9) . . . no
P1 Fe1 C7 C32 -0.21(16) . . . no
C1 Fe1 C7 C32 -87.13(19) . . . no
C2 Fe1 C7 C32 86.10(19) . . . no
C3 Fe1 C7 C32 119.4(2) . . . no
C4 Fe1 C7 C32 158.38(19) . . . no
C5 Fe1 C7 C32 -158.41(19) . . . no
C4 Fe1 C5 C20 -120.66(19) . . . no
C5 Fe1 C4 C3 -118.70(13) . . . no
C1 Fe1 C5 C4 141.77(10) . . . no
C2 Fe1 C5 C4 47.27(13) . . . no
C3 Fe1 C5 C4 -37.82(9) . . . no
C1 Fe1 C4 C5 -48.20(13) . . . no
C2 Fe1 C4 C5 -142.76(10) . . . no
C3 Fe1 C4 C5 118.70(13) . . . no
C6 Fe1 C4 C5 38.04(9) . . . no
C7 Fe1 C4 C5 80.65(10) . . . no
P1 Fe1 C4 C14 -117.85(14) . . . no
C1 Fe1 C4 C14 73.36(18) . . . no
C2 Fe1 C4 C14 -21.20(17) . . . no
P1 Fe1 C4 C3 1.90(14) . . . no
C1 Fe1 C4 C3 -166.89(10) . . . no
C2 Fe1 C4 C3 98.55(10) . . . no
C5 Fe1 C6 C26 -118.61(18) . . . no
C4 Fe1 C6 C26 -156.02(16) . . . no
P1 Fe1 C7 C3 -119.59(8) . . . no
P1 Fe1 C6 C5 178.34(8) . . . no
C6 Fe1 C5 C4 -118.27(14) . . . no
C7 Fe1 C5 C4 -80.53(10) . . . no
P1 Fe1 C5 C6 -2.81(14) . . . no
C1 Fe1 C5 C6 -99.96(11) . . . no
C2 Fe1 C5 C6 165.54(11) . . . no
C3 Fe1 C5 C6 80.45(10) . . . no
C4 Fe1 C5 C6 118.27(14) . . . no
C7 Fe1 C5 C6 37.74(9) . . . no
C3 Fe1 C4 C14 -119.75(19) . . . no
C5 Fe1 C4 C14 121.6(2) . . . no
C6 Fe1 C4 C14 159.59(18) . . . no
P1 Fe1 C5 C4 -121.08(10) . . . no
P1 Fe1 C6 C7 -64.52(9) . . . no
C1 Fe1 C6 C7 -157.26(10) . . . no
C3 Fe1 C6 C7 36.01(9) . . . no
C1 Fe1 C6 C5 85.60(11) . . . no
C3 Fe1 C6 C5 -81.13(10) . . . no
C4 Fe1 C6 C5 -37.41(9) . . . no
C7 Fe1 C6 C5 -117.14(13) . . . no
C3 Fe1 C5 C20 -158.48(17) . . . no
C6 Fe1 C7 C3 121.00(12) . . . no
P1 Fe1 C7 C6 119.42(8) . . . no
C4 Fe1 C6 C7 79.73(10) . . . no
P1 Fe1 C5 C20 118.26(14) . . . no
C1 Fe1 C5 C20 21.11(16) . . . no
C2 Fe1 C5 C20 -73.39(18) . . . no
C5 Fe1 C7 C3 82.22(9) . . . no
C3 Fe1 C6 C26 160.26(16) . . . no
C2 Fe1 C7 C3 -33.28(13) . . . no
C1 Fe1 C7 C6 32.50(13) . . . no
C1 Fe1 C7 C3 153.50(10) . . . no
C2 Fe1 C7 C6 -154.27(10) . . . no
C4 Fe1 C7 C3 39.01(9) . . . no
C1 Fe1 C6 C26 -33.01(16) . . . no
C5 Fe1 C6 C7 117.14(13) . . . no
P1 Fe1 C6 C26 59.72(15) . . . no
Fe1 P1 P2 P2 -104.69(3) . . 2_656 no
Fe1 P1 P2 P1 -167.44(3) . . 2_656 no
P2 P1 P2 P1 -62.76(2) 2_656 . 2_656 no
Fe1 P1 P2 P1 168.01(3) . 2_656 2_656 no
P2 P1 P2 P1 64.04(2) . 2_656 2_656 no
Fe1 P1 P2 P2 103.97(3) . 2_656 . no
P1 P2 P2 P1 -91.40(2) . 2_656 2_656 no
P1 P2 P2 P1 91.40(2) 2_656 2_656 . no
Fe1 C3 C7 C32 -129.17(15) . . . no
C8 C3 C7 C6 -176.76(14) . . . no
C8 C3 C7 Fe1 126.01(16) . . . no
Fe1 C3 C8 C9 36.6(2) . . . no
Fe1 C3 C8 C13 -145.98(14) . . . no
C8 C3 C7 C32 -3.2(2) . . . no
C4 C3 C8 C13 -54.1(2) . . . no
C7 C3 C8 C9 -60.9(2) . . . no
C7 C3 C8 C13 116.52(18) . . . no
Fe1 C3 C4 C5 -60.26(11) . . . no
Fe1 C3 C4 C14 129.16(15) . . . no
C7 C3 C4 Fe1 63.86(11) . . . no
C4 C3 C8 C9 128.53(18) . . . no
C4 C3 C7 C6 -4.86(17) . . . no
C4 C3 C7 C32 168.74(14) . . . no
Fe1 C3 C7 C6 57.23(11) . . . no
C8 C3 C4 C14 5.1(2) . . . no
C8 C3 C4 C5 175.67(14) . . . no
C7 C3 C4 C14 -166.99(14) . . . no
C4 C3 C7 Fe1 -62.09(10) . . . no
C7 C3 C4 C5 3.59(17) . . . no
C8 C3 C4 Fe1 -124.07(15) . . . no
C14 C4 C5 Fe1 -129.54(16) . . . no
C14 C4 C5 C6 169.49(15) . . . no
C3 C4 C5 C20 -173.92(15) . . . no
C5 C4 C14 C15 139.86(18) . . . no
C5 C4 C14 C19 -45.7(2) . . . no
C14 C4 C5 C20 -3.5(3) . . . no
Fe1 C4 C14 C15 43.4(3) . . . no
Fe1 C4 C14 C19 -142.07(15) . . . no
C3 C4 C5 C6 -0.96(17) . . . no
C3 C4 C14 C19 123.23(18) . . . no
Fe1 C4 C5 C20 126.08(16) . . . no
Fe1 C4 C5 C6 -60.97(10) . . . no
C3 C4 C14 C15 -51.3(2) . . . no
C3 C4 C5 Fe1 60.01(10) . . . no
C20 C5 C6 Fe1 -126.11(16) . . . no
C4 C5 C6 C7 -2.03(17) . . . no
C4 C5 C6 C26 -171.65(14) . . . no
Fe1 C5 C6 C26 127.39(15) . . . no
C4 C5 C6 Fe1 60.96(10) . . . no
C4 C5 C20 C21 -45.8(2) . . . no
C4 C5 C20 C25 128.62(18) . . . no
C6 C5 C20 C21 142.50(17) . . . no
C20 C5 C6 C7 170.90(15) . . . no
C20 C5 C6 C26 1.3(2) . . . no
Fe1 C5 C20 C21 48.2(2) . . . no
Fe1 C5 C20 C25 -137.40(15) . . . no
Fe1 C5 C6 C7 -62.99(10) . . . no
C6 C5 C20 C25 -43.1(2) . . . no
C5 C6 C7 C3 4.26(17) . . . no
C5 C6 C7 Fe1 61.11(10) . . . no
C26 C6 C7 C3 173.56(14) . . . no
C5 C6 C7 C32 -169.36(14) . . . no
C26 C6 C7 Fe1 -129.59(15) . . . no
Fe1 C6 C26 C31 -155.56(13) . . . no
C5 C6 C26 C27 -63.9(2) . . . no
C5 C6 C26 C31 111.69(18) . . . no
C7 C6 C26 C27 128.54(18) . . . no
C7 C6 C26 C31 -55.9(2) . . . no
C26 C6 C7 C32 -0.1(2) . . . no
Fe1 C6 C26 C27 28.9(2) . . . no
Fe1 C6 C7 C3 -56.85(10) . . . no
Fe1 C6 C7 C32 129.53(15) . . . no
Fe1 C7 C32 C33 55.7(2) . . . no
Fe1 C7 C32 C37 -129.03(16) . . . no
C3 C7 C32 C33 149.09(17) . . . no
C3 C7 C32 C37 -35.7(2) . . . no
C6 C7 C32 C33 -38.4(2) . . . no
C6 C7 C32 C37 136.84(17) . . . no
C3 C8 C9 C10 176.51(17) . . . no
C13 C8 C9 C10 -0.9(3) . . . no
C3 C8 C13 C12 -176.62(16) . . . no
C9 C8 C13 C12 0.9(3) . . . no
C8 C9 C10 C11 0.5(3) . . . no
C9 C10 C11 C12 0.0(3) . . . no
C9 C10 C11 C38 -178.8(2) . . . no
C10 C11 C12 C13 0.0(3) . . . no
C38 C11 C12 C13 178.75(19) . . . no
C10 C11 C38 C39 82.3(3) . . . no
C12 C11 C38 C39 -96.5(3) . . . no
C11 C12 C13 C8 -0.4(3) . . . no
C4 C14 C15 C16 175.37(17) . . . no
C19 C14 C15 C16 0.9(3) . . . no
C4 C14 C19 C18 -175.34(17) . . . no
C15 C14 C19 C18 -0.5(3) . . . no
C14 C15 C16 C17 -0.2(3) . . . no
C15 C16 C17 C18 -1.0(3) . . . no
C15 C16 C17 C42 178.89(18) . . . no
C16 C17 C18 C19 1.3(3) . . . no
C42 C17 C18 C19 -178.50(18) . . . no
C16 C17 C42 C43 123.2(2) . . . no
C18 C17 C42 C43 -57.0(3) . . . no
C17 C18 C19 C14 -0.6(3) . . . no
C5 C20 C21 C22 174.40(17) . . . no
C25 C20 C21 C22 0.0(3) . . . no
C5 C20 C25 C24 -175.24(16) . . . no
C21 C20 C25 C24 -0.6(3) . . . no
C20 C21 C22 C23 1.1(3) . . . no
C21 C22 C23 C24 -1.5(3) . . . no
C21 C22 C23 C46 -178.52(17) . . . no
C22 C23 C24 C25 0.8(3) . . . no
C46 C23 C24 C25 177.89(17) . . . no
C22 C23 C46 C47 93.8(2) . . . no
C24 C23 C46 C47 -83.2(2) . . . no
C23 C24 C25 C20 0.2(3) . . . no
C6 C26 C27 C28 176.16(17) . . . no
C31 C26 C27 C28 0.6(3) . . . no
C6 C26 C31 C30 -175.20(15) . . . no
C27 C26 C31 C30 0.6(2) . . . no
C26 C27 C28 C29 -0.7(3) . . . no
C27 C28 C29 C30 -0.4(3) . . . no
C27 C28 C29 C50 179.5(2) . . . no
C28 C29 C30 C31 1.6(3) . . . no
C50 C29 C30 C31 -178.4(2) . . . no
C28 C29 C50 C51 98.6(3) . . . no
C30 C29 C50 C51 -81.4(3) . . . no
C29 C30 C31 C26 -1.7(3) . . . no
C7 C32 C33 C34 176.03(16) . . . no
C37 C32 C33 C34 0.7(3) . . . no
C7 C32 C37 C36 -175.75(16) . . . no
C33 C32 C37 C36 -0.3(3) . . . no
C32 C33 C34 C35 -0.2(3) . . . no
C33 C34 C35 C36 -0.9(3) . . . no
C33 C34 C35 C54 -180.00(18) . . . no
C34 C35 C36 C37 1.3(3) . . . no
C54 C35 C36 C37 -179.55(18) . . . no
C34 C35 C54 C55A 92.2(6) . . . no
C34 C35 C54 C55B 111.2(4) . . . no
C36 C35 C54 C55A -86.9(6) . . . no
C36 C35 C54 C55B -67.9(4) . . . no
C35 C36 C37 C32 -0.8(3) . . . no
C11 C38 C39 C40 -175.6(2) . . . no
C38 C39 C40 C41 -178.3(3) . . . no
C17 C42 C43 C44 178.35(17) . . . no
C42 C43 C44 C45 174.96(18) . . . no
C23 C46 C47 C48 178.05(16) . . . no
C46 C47 C48 C49 177.33(17) . . . no
C29 C50 C51 C52 -175.7(2) . . . no
C50 C51 C52 C53 -175.4(3) . . . no
C35 C54 C55A C55B 93.5(17) . . . no
C35 C54 C55A C56A 173.3(6) . . . no
C35 C54 C55A C56B 152.9(6) . . . no
C55B C54 C55A C56A 79.8(18) . . . no
C55B C54 C55A C56B 59.4(16) . . . no
C35 C54 C55B C55A -94.3(17) . . . no
C35 C54 C55B C56A -171.4(5) . . . no
C35 C54 C55B C56B 171.0(5) . . . no
C55A C54 C55B C56A -77.1(17) . . . no
C55A C54 C55B C56B -94.7(18) . . . no
C54 C55A C55B C56A 109.0(6) . . . no
C54 C55A C55B C56B 120.0(7) . . . no
C56A C55A C55B C54 -109.0(6) . . . no
C56A C55A C55B C56B 11.0(7) . . . no
C56B C55A C55B C54 -120.0(7) . . . no
C56B C55A C55B C56A -11.0(7) . . . no
C54 C55A C56A C55B -81.9(18) . . . no
C54 C55A C56A C56B -112.0(14) . . . no
C54 C55A C56A C57A -156.8(8) . . . no
C54 C55A C56A C57B 98.9(11) . . . no
C55B C55A C56A C56B -30(2) . . . no
C55B C55A C56A C57A -74.9(19) . . . no
C55B C55A C56A C57B -179.2(17) . . . no
C56B C55A C56A C55B 30(2) . . . no
C56B C55A C56A C57A -44.8(11) . . . no
C56B C55A C56A C57B -149.1(18) . . . no
C54 C55A C56B C55B -71.2(18) . . . no
C54 C55A C56B C56A 75.5(15) . . . no
C54 C55A C56B C57A 175.6(9) . . . no
C54 C55A C56B C57B 93.7(9) . . . no
C55B C55A C56B C56A 147(2) . . . no
C55B C55A C56B C57A -113(2) . . . no
C55B C55A C56B C57B 164.9(19) . . . no
C56A C55A C56B C55B -147(2) . . . no
C56A C55A C56B C57A 100.2(17) . . . no
C56A C55A C56B C57B 18.2(12) . . . no
C54 C55B C56A C55A 74.5(17) . . . no
C54 C55B C56A C56B -135.8(12) . . . no
C54 C55B C56A C57A -174.3(7) . . . no
C54 C55B C56A C57B 75.5(13) . . . no
C55A C55B C56A C56B 150(2) . . . no
C55A C55B C56A C57A 111.2(18) . . . no
C55A C55B C56A C57B 1(2) . . . no
C56B C55B C56A C55A -150(2) . . . no
C56B C55B C56A C57A -38.5(11) . . . no
C56B C55B C56A C57B -149(2) . . . no
C54 C55B C56B C55A 81.9(18) . . . no
C54 C55B C56B C56A 51.4(14) . . . no
C54 C55B C56B C57A 158.8(9) . . . no
C54 C55B C56B C57B 66.5(8) . . . no
C55A C55B C56B C56A -31(2) . . . no
C55A C55B C56B C57A 77(2) . . . no
C55A C55B C56B C57B -15.4(19) . . . no
C56A C55B C56B C55A 31(2) . . . no
C56A C55B C56B C57A 107.3(17) . . . no
C56A C55B C56B C57B 15.1(11) . . . no
C55A C56A C56B C55B 8.4(6) . . . no
C55A C56A C56B C57A -116.8(11) . . . no
C55A C56A C56B C57B -139(2) . . . no
C55B C56A C56B C55A -8.4(6) . . . no
C55B C56A C56B C57A -125.2(11) . . . no
C55B C56A C56B C57B -148(2) . . . no
C57A C56A C56B C55A 116.8(11) . . . no
C57A C56A C56B C55B 125.2(11) . . . no
C57A C56A C56B C57B -22(3) . . . no
C57B C56A C56B C55A 139(2) . . . no
C57B C56A C56B C55B 148(2) . . . no
C57B C56A C56B C57A 22(3) . . . no
C55A C56A C57A C56B 75.3(15) . . . no
C55B C56A C57A C56B 58.3(14) . . . no
C57B C56A C57A C56B -164.5(19) . . . no
C55A C56A C57B C56B 133(3) . . . no
C55B C56A C57B C56B 133(3) . . . no
C57A C56A C57B C56B 16(2) . . . no
C55A C56B C57A C56A -72.1(15) . . . no
C55B C56B C57A C56A -89.5(17) . . . no
C57B C56B C57A C56A 10.5(13) . . . no
C55A C56B C57B C56A -36(2) . . . no
C55B C56B C57B C56A -32(2) . . . no
C57A C56B C57B C56A -159(3) . . . no
